data_7052970
loop_
_publ_author_name
'Braga, Dario'
'Chelazzi, Laura'
'Ciabatti, Iacopo'
'Grepioni, Fabrizia'

_publ_section_title
;
 From 3D channelled frameworks to 2D layered structures in molecular salts
 of l-serine and dl-serine with oxalic acid
;
_journal_issue 1
_journal_name_full 'New Journal of Chemistry'
_journal_page_first 97
_journal_paper_doi 10.1039/c2nj40379j
_journal_volume 37
_journal_year 2013
_chemical_formula_sum 'C8 H20 N2 O12'
_chemical_formula_weight 336.26
_chemical_name_systematic
;
?
;
_space_group_IT_number 14
_symmetry_cell_setting monoclinic
_symmetry_space_group_name_Hall '-P 2ybc'
_symmetry_space_group_name_H-M 'P 1 21/c 1'
_atom_sites_solution_hydrogens geom
_atom_sites_solution_primary direct
_atom_sites_solution_secondary difmap
_audit_creation_method SHELXL-97
_cell_angle_alpha 90.00
_cell_angle_beta 91.668(7)
_cell_angle_gamma 90.00
_cell_formula_units_Z 4
_cell_length_a 4.8685(3)
_cell_length_b 17.2207(12)
_cell_length_c 17.2062(15)
_cell_measurement_temperature 293(2)
_cell_volume 1441.94(18)
_computing_structure_refinement 'SHELXL-97 (Sheldrick, 1997)'
_computing_structure_solution 'SHELXS-97 (Sheldrick, 1990)'
_diffrn_ambient_temperature 293(2)
_diffrn_measured_fraction_theta_full 0.999
_diffrn_measured_fraction_theta_max 0.886
_diffrn_radiation_monochromator graphite
_diffrn_radiation_source 'fine-focus sealed tube'
_diffrn_radiation_type MoK\a
_diffrn_radiation_wavelength 0.71073
_diffrn_reflns_av_R_equivalents 0.0513
_diffrn_reflns_av_sigmaI/netI 0.0760
_diffrn_reflns_limit_h_max 6
_diffrn_reflns_limit_h_min -6
_diffrn_reflns_limit_k_max 23
_diffrn_reflns_limit_k_min -22
_diffrn_reflns_limit_l_max 22
_diffrn_reflns_limit_l_min -21
_diffrn_reflns_number 10902
_diffrn_reflns_theta_full 25.00
_diffrn_reflns_theta_max 29.32
_diffrn_reflns_theta_min 2.65
_exptl_absorpt_coefficient_mu 0.148
_exptl_absorpt_correction_T_max 1.00000
_exptl_absorpt_correction_T_min 0.98700
_exptl_absorpt_correction_type multi-scan
_exptl_absorpt_process_details
;
CrysAlisPro, Oxford Diffraction Ltd.,
Version 1.171.34.44 (release 25-10-2010 CrysAlis171 .NET)
(compiled Oct 25 2010,18:11:34)
Empirical absorption correction using spherical harmonics,
implemented in SCALE3 ABSPACK scaling algorithm.
;
_exptl_crystal_colour colourless
_exptl_crystal_density_diffrn 1.549
_exptl_crystal_density_method 'not measured'
_exptl_crystal_description cube
_exptl_crystal_F_000 712
_exptl_crystal_size_max 0.1
_exptl_crystal_size_mid 0.1
_exptl_crystal_size_min 0.1
_refine_diff_density_max 0.672
_refine_diff_density_min -0.328
_refine_diff_density_rms 0.108
_refine_ls_extinction_method none
_refine_ls_goodness_of_fit_ref 1.255
_refine_ls_hydrogen_treatment constr
_refine_ls_matrix_type full
_refine_ls_number_parameters 203
_refine_ls_number_reflns 3502
_refine_ls_number_restraints 0
_refine_ls_restrained_S_all 1.255
_refine_ls_R_factor_all 0.1464
_refine_ls_R_factor_gt 0.1065
_refine_ls_shift/su_max 0.000
_refine_ls_shift/su_mean 0.000
_refine_ls_structure_factor_coef Fsqd
_refine_ls_weighting_details 'calc w=1/[\s^2^(Fo^2^)+(0.0861P)^2^+1.7987P] where P=(Fo^2^+2Fc^2^)/3'
_refine_ls_weighting_scheme calc
_refine_ls_wR_factor_gt 0.2271
_refine_ls_wR_factor_ref 0.2465
_reflns_number_gt 2431
_reflns_number_total 3502
_reflns_threshold_expression >2sigma(I)
_cod_data_source_file c2nj40379j.txt
_cod_data_source_block DL_2H2O
_cod_original_sg_symbol_H-M P21/c
_cod_database_code 7052970

loop_
_symmetry_equiv_pos_as_xyz
'x, y, z'
'-x, y+1/2, -z+1/2'
'-x, -y, -z'
'x, -y-1/2, z-1/2'

loop_
_atom_site_label
_atom_site_type_symbol
_atom_site_fract_x
_atom_site_fract_y
_atom_site_fract_z
_atom_site_U_iso_or_equiv
_atom_site_adp_type
_atom_site_occupancy
_atom_site_symmetry_multiplicity
_atom_site_calc_flag
_atom_site_refinement_flags
O13 O 0.9785(6) 0.28750(18) 0.71786(19) 0.0329(8) Uani 1 1 d .
O14 O 0.4945(6) 0.25161(18) 0.78903(19) 0.0326(8) Uani 1 1 d .
O10 O 0.9780(6) 0.27683(19) 0.4149(2) 0.0341(8) Uani 1 1 d .
N1 N 0.9003(7) 0.4451(2) 0.6754(2) 0.0227(8) Uani 1 1 d .
H1A H 1.0386 0.4553 0.6443 0.034 Uiso 1 1 calc R
H1B H 0.7414 0.4518 0.6493 0.034 Uiso 1 1 calc R
H1C H 0.9126 0.3962 0.6919 0.034 Uiso 1 1 calc R
N10 N 0.5894(7) 0.1714(2) 0.4339(2) 0.0236(8) Uani 1 1 d .
H10A H 0.4486 0.1404 0.4440 0.035 Uiso 1 1 calc R
H10B H 0.7463 0.1458 0.4424 0.035 Uiso 1 1 calc R
H10C H 0.5775 0.1866 0.3845 0.035 Uiso 1 1 calc R
C10 C 0.8253(8) 0.2919(2) 0.4667(3) 0.0233(9) Uani 1 1 d .
C12 C 0.5845(9) 0.2165(3) 0.5711(3) 0.0294(10) Uani 1 1 d .
H12A H 0.5374 0.2606 0.6030 0.035 Uiso 1 1 calc R
H12B H 0.4472 0.1765 0.5782 0.035 Uiso 1 1 calc R
C11 C 0.5824(8) 0.2410(2) 0.4858(3) 0.0220(9) Uani 1 1 d .
H11 H 0.4128 0.2699 0.4742 0.026 Uiso 1 1 calc R
O2 O 0.2653(6) -0.03482(17) 0.44372(18) 0.0281(7) Uani 1 1 d .
O1 O 0.1094(6) 0.08631(17) 0.45724(19) 0.0293(7) Uani 1 1 d .
O6 O 0.6646(6) 0.5286(2) 0.85394(19) 0.0347(8) Uani 1 1 d .
H6 H 0.5158 0.5241 0.8746 0.052 Uiso 1 1 calc R
O7 O 0.6427(6) 0.59988(18) 0.68344(18) 0.0325(8) Uani 1 1 d .
H7 H 0.6428 0.5924 0.6364 0.049 Uiso 1 1 calc R
O12 O 0.8445(7) 0.18800(19) 0.59500(19) 0.0355(8) Uani 1 1 d .
H12 H 0.8611 0.1430 0.5802 0.053 Uiso 1 1 calc R
O11 O 0.8461(6) 0.35299(18) 0.5120(2) 0.0364(8) Uani 1 1 d .
H11A H 0.9934 0.3747 0.5052 0.055 Uiso 1 1 calc R
O5 O 0.5229(6) 0.42638(19) 0.7836(2) 0.0356(8) Uani 1 1 d .
C4 C 0.9140(8) 0.4986(2) 0.7435(2) 0.0210(9) Uani 1 1 d .
H4 H 1.0873 0.4898 0.7726 0.025 Uiso 1 1 calc R
C2 C 1.3863(8) 0.4738(2) 0.5169(2) 0.0198(8) Uani 1 1 d .
O3 O 1.3752(6) 0.46769(19) 0.58850(17) 0.0294(7) Uani 1 1 d .
O4 O 1.2305(6) 0.44038(19) 0.46745(18) 0.0303(8) Uani 1 1 d .
C1 C 0.1082(8) 0.0156(2) 0.4709(2) 0.0197(8) Uani 1 1 d .
C3 C 0.6768(8) 0.4802(2) 0.7958(2) 0.0212(9) Uani 1 1 d .
C5 C 0.9045(9) 0.5828(3) 0.7160(3) 0.0299(10) Uani 1 1 d .
H5A H 0.9440 0.6172 0.7595 0.036 Uiso 1 1 calc R
H5B H 1.0430 0.5911 0.6775 0.036 Uiso 1 1 calc R

loop_
_atom_site_aniso_label
_atom_site_aniso_U_11
_atom_site_aniso_U_22
_atom_site_aniso_U_33
_atom_site_aniso_U_23
_atom_site_aniso_U_13
_atom_site_aniso_U_12
O13 0.0399(18) 0.0240(17) 0.0343(19) -0.0020(14) -0.0049(14) 0.0008(13)
O14 0.0408(18) 0.0251(17) 0.0319(18) 0.0004(14) -0.0007(14) -0.0041(13)
O10 0.0330(17) 0.0335(19) 0.0363(19) -0.0051(15) 0.0099(14) -0.0122(14)
N1 0.0262(18) 0.0192(17) 0.0230(19) 0.0035(14) 0.0080(14) 0.0009(14)
N10 0.0257(18) 0.0206(18) 0.0247(19) 0.0001(14) 0.0023(14) -0.0073(14)
C10 0.0175(19) 0.019(2) 0.033(2) 0.0038(17) 0.0000(17) -0.0018(16)
C12 0.029(2) 0.027(2) 0.032(3) -0.0058(19) 0.0081(19) -0.0086(18)
C11 0.0198(19) 0.017(2) 0.030(2) -0.0006(17) -0.0002(16) -0.0006(15)
O2 0.0298(16) 0.0218(16) 0.0336(18) 0.0008(13) 0.0148(13) 0.0003(12)
O1 0.0304(16) 0.0159(15) 0.042(2) 0.0085(13) 0.0103(14) -0.0025(12)
O6 0.0319(17) 0.044(2) 0.0288(18) -0.0115(15) 0.0139(14) -0.0050(15)
O7 0.050(2) 0.0217(16) 0.0259(17) -0.0027(13) 0.0000(14) 0.0074(14)
O12 0.048(2) 0.0273(18) 0.0311(19) -0.0060(15) -0.0076(15) 0.0017(15)
O11 0.0341(18) 0.0241(17) 0.052(2) -0.0108(15) 0.0148(15) -0.0147(14)
O5 0.0397(19) 0.0292(18) 0.039(2) 0.0000(14) 0.0148(15) -0.0043(14)
C4 0.0176(19) 0.028(2) 0.018(2) 0.0000(16) 0.0029(15) 0.0000(16)
C2 0.0210(19) 0.019(2) 0.019(2) -0.0019(16) 0.0037(15) -0.0059(16)
O3 0.0296(16) 0.0397(19) 0.0190(16) 0.0016(13) 0.0050(12) -0.0104(13)
O4 0.0322(16) 0.0358(19) 0.0229(16) -0.0027(13) 0.0015(13) -0.0168(13)
C1 0.0197(19) 0.021(2) 0.019(2) 0.0022(16) 0.0030(15) -0.0035(16)
C3 0.023(2) 0.022(2) 0.019(2) 0.0037(16) 0.0012(15) 0.0036(17)
C5 0.036(2) 0.023(2) 0.030(3) -0.0064(18) 0.0043(19) -0.0080(19)

loop_
_atom_type_symbol
_atom_type_description
_atom_type_scat_dispersion_real
_atom_type_scat_dispersion_imag
_atom_type_scat_source
C C 0.0033 0.0016 'International Tables Vol C Tables 4.2.6.8 and 6.1.1.4'
H H 0.0000 0.0000 'International Tables Vol C Tables 4.2.6.8 and 6.1.1.4'
N N 0.0061 0.0033 'International Tables Vol C Tables 4.2.6.8 and 6.1.1.4'
O O 0.0106 0.0060 'International Tables Vol C Tables 4.2.6.8 and 6.1.1.4'

loop_
_geom_angle_atom_site_label_1
_geom_angle_atom_site_label_2
_geom_angle_atom_site_label_3
_geom_angle
_geom_angle_site_symmetry_3
O10 C10 O11 124.9(4) .
O10 C10 C11 122.6(4) .
O11 C10 C11 112.5(4) .
O12 C12 C11 111.0(3) .
N10 C11 C10 107.6(3) .
N10 C11 C12 110.7(3) .
C10 C11 C12 112.7(3) .
N1 C4 C3 108.6(3) .
N1 C4 C5 110.1(3) .
C3 C4 C5 111.5(3) .
O3 C2 O4 126.0(4) .
O3 C2 C2 118.2(4) 3_866
O4 C2 C2 115.7(4) 3_866
O1 C1 O2 127.0(4) .
O1 C1 C1 117.7(4) 3_556
O2 C1 C1 115.3(4) 3_556
O5 C3 O6 125.7(4) .
O5 C3 C4 122.4(4) .
O6 C3 C4 111.9(4) .
O7 C5 C4 109.9(3) .

loop_
_geom_bond_atom_site_label_1
_geom_bond_atom_site_label_2
_geom_bond_distance
_geom_bond_site_symmetry_2
O10 C10 1.205(5) .
N1 C4 1.492(5) .
N10 C11 1.495(5) .
C10 O11 1.312(5) .
C10 C11 1.516(6) .
C12 O12 1.408(6) .
C12 C11 1.526(6) .
O2 C1 1.257(5) .
O1 C1 1.240(5) .
O6 C3 1.304(5) .
O7 C5 1.408(6) .
O5 C3 1.206(5) .
C4 C3 1.518(6) .
C4 C5 1.525(6) .
C2 O3 1.240(5) .
C2 O4 1.262(5) .
C2 C2 1.553(7) 3_866
C1 C1 1.569(7) 3_556
